data_7042368
loop_
_publ_author_name
'Reuter, K.'
'Maas, R. G. M.'
'Reuter, A.'
'Kilgenstein, F.'
'Asfaha, Y.'
'von H\"anisch, C'

_publ_section_title
;
 Synthesis of heteroatomic bridged paracyclophanes.
;
_journal_issue 14
_journal_name_full 'Dalton transactions (Cambridge, England : 2003)'
_journal_page_first 4530
_journal_page_last 4541
_journal_paper_doi 10.1039/c7dt00321h
_journal_volume 46
_journal_year 2017
_chemical_formula_moiety 'C18 H32 N2 Si2'
_chemical_formula_sum 'C18 H32 N2 Si2'
_chemical_formula_weight 332.63
_chemical_name_systematic
;
 ?
;
_space_group_crystal_system triclinic
_space_group_IT_number 2
_space_group_name_Hall '-P 1'
_space_group_name_H-M_alt 'P -1'
_symmetry_space_group_name_Hall '-P 1'
_symmetry_space_group_name_H-M 'P -1'
_atom_sites_solution_hydrogens geom
_audit_creation_date 2016-11-08
_audit_creation_method
;
Olex2 1.2
(compiled 2016.09.09 svn.r3337 for OlexSys, GUI svn.r5227)
;
_audit_update_record
;
2017-01-13 deposited with the CCDC.
2017-02-24 downloaded from the CCDC.
;
_cell_angle_alpha 82.356(2)
_cell_angle_beta 76.703(2)
_cell_angle_gamma 68.797(2)
_cell_formula_units_Z 1
_cell_length_a 7.1205(4)
_cell_length_b 8.6746(5)
_cell_length_c 9.1371(5)
_cell_measurement_reflns_used 9365
_cell_measurement_temperature 100(2)
_cell_measurement_theta_max 28.28
_cell_measurement_theta_min 2.29
_cell_volume 511.29(5)
_computing_cell_refinement 'SAINT v8.37A (Bruker, 2015)'
_computing_data_reduction 'SAINT v8.37A (Bruker, 2015)'
_computing_molecular_graphics 'Olex2 (Dolomanov et al., 2009)'
_computing_publication_material 'Olex2 (Dolomanov et al., 2009)'
_computing_structure_refinement 'ShelXL (Sheldrick, 2015)'
_computing_structure_solution 'XT (Sheldrick, 2015)'
_diffrn_ambient_temperature 100(2)
_diffrn_measured_fraction_theta_full 0.996
_diffrn_measured_fraction_theta_max 0.962
_diffrn_measurement_device_type 'Bruker D8 Quest'
_diffrn_measurement_method '\f and \w scans'
_diffrn_radiation_type MoK\a
_diffrn_radiation_wavelength 0.71073
_diffrn_reflns_av_R_equivalents 0.0202
_diffrn_reflns_av_unetI/netI 0.0203
_diffrn_reflns_Laue_measured_fraction_full 0.996
_diffrn_reflns_Laue_measured_fraction_max 0.962
_diffrn_reflns_limit_h_max 9
_diffrn_reflns_limit_h_min -9
_diffrn_reflns_limit_k_max 11
_diffrn_reflns_limit_k_min -11
_diffrn_reflns_limit_l_max 11
_diffrn_reflns_limit_l_min -12
_diffrn_reflns_number 12788
_diffrn_reflns_point_group_measured_fraction_full 0.996
_diffrn_reflns_point_group_measured_fraction_max 0.962
_diffrn_reflns_theta_full 26.000
_diffrn_reflns_theta_max 28.334
_diffrn_reflns_theta_min 2.294
_diffrn_standards_number 0
_exptl_absorpt_coefficient_mu 0.173
_exptl_absorpt_correction_T_max 0.7457
_exptl_absorpt_correction_T_min 0.7168
_exptl_absorpt_correction_type multi-scan
_exptl_absorpt_process_details
;
SADABS-2014/5 (Bruker,2014/5) was used for absorption correction.
wR2(int) was 0.1250 before and 0.0359 after correction.
The Ratio of minimum to maximum transmission is 0.9612.
The \l/2 correction factor is 0.00150.
;
_exptl_crystal_colour 'clear light colourless'
_exptl_crystal_colour_lustre clear
_exptl_crystal_colour_modifier light
_exptl_crystal_colour_primary colourless
_exptl_crystal_density_diffrn 1.080
_exptl_crystal_description block
_exptl_crystal_F_000 182
_exptl_crystal_size_max 0.53
_exptl_crystal_size_mid 0.265
_exptl_crystal_size_min 0.114
_refine_diff_density_max 0.807
_refine_diff_density_min -0.258
_refine_diff_density_rms 0.072
_refine_ls_extinction_method none
_refine_ls_goodness_of_fit_ref 1.131
_refine_ls_hydrogen_treatment constr
_refine_ls_matrix_type full
_refine_ls_number_parameters 104
_refine_ls_number_reflns 2461
_refine_ls_number_restraints 0
_refine_ls_restrained_S_all 1.131
_refine_ls_R_factor_all 0.0429
_refine_ls_R_factor_gt 0.0384
_refine_ls_shift/su_max 0.000
_refine_ls_shift/su_mean 0.000
_refine_ls_structure_factor_coef Fsqd
_refine_ls_weighting_details 'w=1/[\s^2^(Fo^2^)+(0.0549P)^2^+0.4616P] where P=(Fo^2^+2Fc^2^)/3'
_refine_ls_weighting_scheme calc
_refine_ls_wR_factor_gt 0.1187
_refine_ls_wR_factor_ref 0.1215
_reflns_Friedel_coverage 0.000
_reflns_number_gt 2234
_reflns_number_total 2461
_reflns_threshold_expression 'I > 2\s(I)'
_cod_data_source_file c7dt00321h1.cif
_cod_data_source_block kr333_p-1
_cod_depositor_comments 'Adding full bibliography for 7042367--7042376.cif.'
_cod_database_code 7042368
_shelxl_version_number 2014-3
_shelx_space_group_comment
;
The symmetry employed for this shelxl refinement is uniquely defined
by the following loop, which should always be used as a source of
symmetry information in preference to the above space-group names.
They are only intended as comments.
;
_olex2_refinement_description
;
1. Fixed Uiso
 At 1.2 times of:
  All C(H) groups
 At 1.5 times of:
  All C(H,H,H) groups
2.a Ternary CH refined with riding coordinates:
 C7(H7), C4(H4)
2.b Aromatic/amide H refined with riding coordinates:
 C2(H2), C3(H3)
2.c Idealised Me refined as rotating group:
 C6(H6A,H6B,H6C), C8(H8A,H8B,H8C), C5(H5A,H5B,H5C), C9(H9A,H9B,H9C)
;
_olex2_submission_special_instructions 'No special instructions were received'

loop_
_space_group_symop_operation_xyz
'x, y, z'
'-x, -y, -z'

loop_
_atom_site_label
_atom_site_type_symbol
_atom_site_fract_x
_atom_site_fract_y
_atom_site_fract_z
_atom_site_U_iso_or_equiv
_atom_site_adp_type
_atom_site_occupancy
_atom_site_site_symmetry_order
_atom_site_calc_flag
_atom_site_refinement_flags_posn
Si1 Si 0.27114(7) 0.74719(5) 0.23603(5) 0.01243(15) Uani 1 1 d .
N1 N 0.4315(2) 0.70142(16) 0.05461(14) 0.0138(3) Uani 1 1 d .
C1 C 0.4050(2) 0.60875(19) 0.38525(18) 0.0125(3) Uani 1 1 d .
C2 C 0.5471(2) 0.4498(2) 0.35429(18) 0.0143(3) Uani 1 1 d .
H2 H 0.5812 0.4136 0.2549 0.017 Uiso 1 1 calc R
C7 C 0.2123(3) 0.9707(2) 0.27090(18) 0.0153(3) Uani 1 1 d .
H7 H 0.1275 0.9913 0.3747 0.018 Uiso 1 1 calc R
C4 C 0.0270(3) 0.7070(2) 0.24303(19) 0.0158(3) Uani 1 1 d .
H4 H -0.0510 0.7904 0.1723 0.019 Uiso 1 1 calc R
C3 C 0.6394(2) 0.3439(2) 0.46587(18) 0.0146(3) Uani 1 1 d .
H3 H 0.7347 0.2371 0.4408 0.018 Uiso 1 1 calc R
C6 C 0.0687(3) 0.5342(2) 0.1918(2) 0.0231(4) Uani 1 1 d .
H6A H 0.1392 0.5263 0.0860 0.035 Uiso 1 1 calc GR
H6B H -0.0619 0.5157 0.2026 0.035 Uiso 1 1 calc GR
H6C H 0.1553 0.4502 0.2540 0.035 Uiso 1 1 calc GR
C8 C 0.0844(3) 1.0877(2) 0.1602(2) 0.0253(4) Uani 1 1 d .
H8A H 0.1609 1.0666 0.0568 0.038 Uiso 1 1 calc GR
H8B H 0.0567 1.2029 0.1805 0.038 Uiso 1 1 calc GR
H8C H -0.0458 1.0684 0.1728 0.038 Uiso 1 1 calc GR
C5 C -0.1074(3) 0.7309(2) 0.4017(2) 0.0212(4) Uani 1 1 d .
H5A H -0.0283 0.6597 0.4751 0.032 Uiso 1 1 calc GR
H5B H -0.2288 0.7012 0.4053 0.032 Uiso 1 1 calc GR
H5C H -0.1508 0.8469 0.4259 0.032 Uiso 1 1 calc GR
C9 C 0.4072(3) 1.0105(2) 0.2649(2) 0.0238(4) Uani 1 1 d .
H9A H 0.4804 0.9419 0.3424 0.036 Uiso 1 1 calc GR
H9B H 0.3693 1.1278 0.2831 0.036 Uiso 1 1 calc GR
H9C H 0.4963 0.9874 0.1654 0.036 Uiso 1 1 calc GR

loop_
_atom_site_aniso_label
_atom_site_aniso_U_11
_atom_site_aniso_U_22
_atom_site_aniso_U_33
_atom_site_aniso_U_23
_atom_site_aniso_U_13
_atom_site_aniso_U_12
Si1 0.0143(2) 0.0116(2) 0.0116(2) 0.00222(15) -0.00416(16) -0.00459(16)
N1 0.0200(7) 0.0109(6) 0.0083(6) -0.0037(5) -0.0017(5) -0.0022(5)
C1 0.0115(7) 0.0133(7) 0.0139(7) 0.0023(6) -0.0037(6) -0.0061(6)
C2 0.0151(7) 0.0159(7) 0.0124(7) -0.0006(6) -0.0032(6) -0.0057(6)
C7 0.0178(8) 0.0133(7) 0.0152(7) 0.0014(6) -0.0046(6) -0.0057(6)
C4 0.0175(8) 0.0152(7) 0.0163(8) 0.0014(6) -0.0075(6) -0.0056(6)
C3 0.0139(7) 0.0127(7) 0.0161(8) -0.0001(6) -0.0037(6) -0.0030(6)
C6 0.0241(9) 0.0217(9) 0.0278(9) -0.0059(7) -0.0056(7) -0.0111(7)
C8 0.0349(10) 0.0137(8) 0.0275(10) 0.0031(7) -0.0154(8) -0.0043(7)
C5 0.0154(8) 0.0267(9) 0.0230(9) -0.0032(7) -0.0029(7) -0.0087(7)
C9 0.0237(9) 0.0180(8) 0.0322(10) 0.0012(7) -0.0062(7) -0.0106(7)

loop_
_atom_type_symbol
_atom_type_description
_atom_type_scat_dispersion_real
_atom_type_scat_dispersion_imag
_atom_type_scat_source
C C 0.0033 0.0016 'International Tables Vol C Tables 4.2.6.8 and 6.1.1.4'
H H 0.0000 0.0000 'International Tables Vol C Tables 4.2.6.8 and 6.1.1.4'
N N 0.0061 0.0033 'International Tables Vol C Tables 4.2.6.8 and 6.1.1.4'
Si Si 0.0817 0.0704 'International Tables Vol C Tables 4.2.6.8 and 6.1.1.4'

loop_
_geom_angle_atom_site_label_1
_geom_angle_atom_site_label_2
_geom_angle_atom_site_label_3
_geom_angle
_geom_angle_site_symmetry_1
_geom_angle_site_symmetry_3
N1 Si1 C1 109.84(7) . .
N1 Si1 C7 109.38(7) . .
N1 Si1 C4 109.04(7) . .
C1 Si1 C7 109.83(7) . .
C4 Si1 C1 108.48(7) . .
C4 Si1 C7 110.25(7) . .
C2 C1 Si1 121.26(12) . .
C2 C1 C3 116.85(14) . 2_666
C3 C1 Si1 121.82(12) 2_666 .
C1 C2 H2 119.2 . .
C3 C2 C1 121.53(15) . .
C3 C2 H2 119.2 . .
Si1 C7 H7 107.5 . .
C8 C7 Si1 111.20(12) . .
C8 C7 H7 107.5 . .
C9 C7 Si1 112.33(12) . .
C9 C7 H7 107.5 . .
C9 C7 C8 110.52(14) . .
Si1 C4 H4 107.8 . .
C6 C4 Si1 112.04(12) . .
C6 C4 H4 107.8 . .
C6 C4 C5 110.68(14) . .
C5 C4 Si1 110.60(11) . .
C5 C4 H4 107.8 . .
C1 C3 H3 119.2 2_666 .
C2 C3 C1 121.62(15) . 2_666
C2 C3 H3 119.2 . .
C4 C6 H6A 109.5 . .
C4 C6 H6B 109.5 . .
C4 C6 H6C 109.5 . .
H6A C6 H6B 109.5 . .
H6A C6 H6C 109.5 . .
H6B C6 H6C 109.5 . .
C7 C8 H8A 109.5 . .
C7 C8 H8B 109.5 . .
C7 C8 H8C 109.5 . .
H8A C8 H8B 109.5 . .
H8A C8 H8C 109.5 . .
H8B C8 H8C 109.5 . .
C4 C5 H5A 109.5 . .
C4 C5 H5B 109.5 . .
C4 C5 H5C 109.5 . .
H5A C5 H5B 109.5 . .
H5A C5 H5C 109.5 . .
H5B C5 H5C 109.5 . .
C7 C9 H9A 109.5 . .
C7 C9 H9B 109.5 . .
C7 C9 H9C 109.5 . .
H9A C9 H9B 109.5 . .
H9A C9 H9C 109.5 . .
H9B C9 H9C 109.5 . .

loop_
_geom_bond_atom_site_label_1
_geom_bond_atom_site_label_2
_geom_bond_distance
_geom_bond_site_symmetry_2
Si1 N1 1.7848(14) .
Si1 C1 1.8826(16) .
Si1 C7 1.8849(17) .
Si1 C4 1.8787(17) .
C1 C2 1.403(2) .
C1 C3 1.406(2) 2_666
C2 H2 0.9500 .
C2 C3 1.392(2) .
C7 H7 1.0000 .
C7 C8 1.537(2) .
C7 C9 1.534(2) .
C4 H4 1.0000 .
C4 C6 1.535(2) .
C4 C5 1.536(2) .
C3 C1 1.406(2) 2_666
C3 H3 0.9500 .
C6 H6A 0.9800 .
C6 H6B 0.9800 .
C6 H6C 0.9800 .
C8 H8A 0.9800 .
C8 H8B 0.9800 .
C8 H8C 0.9800 .
C5 H5A 0.9800 .
C5 H5B 0.9800 .
C5 H5C 0.9800 .
C9 H9A 0.9800 .
C9 H9B 0.9800 .
C9 H9C 0.9800 .

loop_
_geom_torsion_atom_site_label_1
_geom_torsion_atom_site_label_2
_geom_torsion_atom_site_label_3
_geom_torsion_atom_site_label_4
_geom_torsion
_geom_torsion_site_symmetry_1
_geom_torsion_site_symmetry_4
Si1 C1 C2 C3 -176.94(12) . .
N1 Si1 C1 C2 -29.24(15) . .
N1 Si1 C1 C3 153.84(13) . 2_666
N1 Si1 C7 C8 64.88(14) . .
N1 Si1 C7 C9 -59.57(14) . .
N1 Si1 C4 C6 51.23(14) . .
N1 Si1 C4 C5 175.22(11) . .
C1 Si1 C7 C8 -174.50(12) . .
C1 Si1 C7 C9 61.05(14) . .
C1 Si1 C4 C6 -68.37(13) . .
C1 Si1 C4 C5 55.62(13) . .
C1 C2 C3 C1 -0.1(3) . 2_666
C7 Si1 C1 C2 -149.59(13) . .
C7 Si1 C1 C3 33.50(15) . 2_666
C7 Si1 C4 C6 171.33(12) . .
C7 Si1 C4 C5 -64.68(13) . .
C4 Si1 C1 C2 89.85(14) . .
C4 Si1 C1 C3 -87.06(14) . 2_666
C4 Si1 C7 C8 -55.01(14) . .
C4 Si1 C7 C9 -179.46(12) . .
C3 C1 C2 C3 0.1(3) 2_666 .
